data_4517963
loop_
_publ_author_name
'Mansour, Waseem'
'Suleiman, Rami'
'Fettouhi, Mohammed'
'El Ali, Bassam'

_publ_section_title
;
 Soft Heteroleptic N-Heterocyclic Carbene Palladium(II) Species for
 Efficient Catalytic Routes to Alkynones via Carbonylative Sonogashira
 Coupling
;
_journal_name_full 'ACS Omega'
_journal_paper_doi 10.1021/acsomega.0c02413
_journal_year 2020
_chemical_formula_moiety 'C17 H20 N2'
_chemical_formula_sum 'C17 H20 N2'
_chemical_formula_weight 252.35
_space_group_crystal_system triclinic
_space_group_IT_number 2
_space_group_name_Hall '-P 1'
_space_group_name_H-M_alt 'P -1'
_atom_sites_solution_hydrogens geom
_atom_sites_solution_primary direct
_atom_sites_solution_secondary difmap
_audit_creation_method SHELXL-2016/6
_cell_angle_alpha 95.726(6)
_cell_angle_beta 103.104(5)
_cell_angle_gamma 101.050(5)
_cell_formula_units_Z 2
_cell_length_a 7.0473(11)
_cell_length_b 9.0925(16)
_cell_length_c 10.9446(19)
_cell_measurement_reflns_used 9906
_cell_measurement_temperature 298(2)
_cell_measurement_theta_max 28.717
_cell_measurement_theta_min 2.309
_cell_volume 662.8(2)
_computing_cell_refinement 'SAINT V8.38A (Bruker, 2017)'
_computing_data_collection 'Apex3 v2017.3-0 (Bruker, 2017)'
_computing_data_reduction 'SAINT V8.38A (Bruker, 2017)'
_computing_molecular_graphics 'ORTEP-3 (Farrugia, 1997)'
_computing_structure_refinement 'SHELXL-2016/6 (Sheldrick, 2015)'
_computing_structure_solution 'SHELXT 2014/5 (Sheldrick, 2014)'
_diffrn_ambient_temperature 298(2)
_diffrn_measured_fraction_theta_full 0.999
_diffrn_measured_fraction_theta_max 0.998
_diffrn_measurement_device_type 'Bruker AXS D8 Quest diffractometer'
_diffrn_measurement_method 'omega and phi scans'
_diffrn_radiation_type MoK\a
_diffrn_radiation_wavelength 0.71073
_diffrn_reflns_av_R_equivalents 0.0689
_diffrn_reflns_av_unetI/netI 0.0343
_diffrn_reflns_Laue_measured_fraction_full 0.999
_diffrn_reflns_Laue_measured_fraction_max 0.998
_diffrn_reflns_limit_h_max 9
_diffrn_reflns_limit_h_min -9
_diffrn_reflns_limit_k_max 12
_diffrn_reflns_limit_k_min -12
_diffrn_reflns_limit_l_max 14
_diffrn_reflns_limit_l_min -14
_diffrn_reflns_number 50526
_diffrn_reflns_point_group_measured_fraction_full 0.999
_diffrn_reflns_point_group_measured_fraction_max 0.998
_diffrn_reflns_theta_full 25.242
_diffrn_reflns_theta_max 28.858
_diffrn_reflns_theta_min 2.308
_diffrn_source 'Microfocus sealed tube'
_exptl_absorpt_coefficient_mu 0.075
_exptl_absorpt_correction_T_max 0.989
_exptl_absorpt_correction_T_min 0.858
_exptl_absorpt_correction_type multi-scan
_exptl_absorpt_process_details 'SADABS. Ver. 2014/5. (Krause et al., 2015)'
_exptl_crystal_density_diffrn 1.264
_exptl_crystal_description block
_exptl_crystal_F_000 272
_exptl_crystal_size_max 0.230
_exptl_crystal_size_mid 0.200
_exptl_crystal_size_min 0.150
_refine_diff_density_max 0.232
_refine_diff_density_min -0.327
_refine_diff_density_rms 0.081
_refine_ls_extinction_method none
_refine_ls_goodness_of_fit_ref 1.060
_refine_ls_hydrogen_treatment constr
_refine_ls_matrix_type full
_refine_ls_number_parameters 172
_refine_ls_number_reflns 3470
_refine_ls_number_restraints 0
_refine_ls_restrained_S_all 1.060
_refine_ls_R_factor_all 0.0928
_refine_ls_R_factor_gt 0.0576
_refine_ls_shift/su_max 0.000
_refine_ls_shift/su_mean 0.000
_refine_ls_structure_factor_coef Fsqd
_refine_ls_weighting_details 'w=1/[\s^2^(Fo^2^)+(0.0782P)^2^+0.1785P] where P=(Fo^2^+2Fc^2^)/3'
_refine_ls_weighting_scheme calc
_refine_ls_wR_factor_gt 0.1398
_refine_ls_wR_factor_ref 0.1603
_reflns_Friedel_coverage 0.000
_reflns_number_gt 2407
_reflns_number_total 3470
_reflns_threshold_expression 'I > 2\s(I)'
_cod_data_source_file ao0c02413_si_001.cif
_cod_data_source_block W1000_0m
_cod_original_cell_volume 662.81(19)
_cod_database_code 4517963
_shelx_shelxl_version_number 2016/6
_shelx_space_group_comment
;
The symmetry employed for this shelxl refinement is uniquely defined
by the following loop, which should always be used as a source of
symmetry information in preference to the above space-group names.
They are only intended as comments.
;
_shelx_estimated_absorpt_t_min 0.983
_shelx_estimated_absorpt_t_max 0.989

loop_
_space_group_symop_operation_xyz
'x, y, z'
'-x, -y, -z'

loop_
_atom_site_label
_atom_site_type_symbol
_atom_site_fract_x
_atom_site_fract_y
_atom_site_fract_z
_atom_site_U_iso_or_equiv
_atom_site_adp_type
_atom_site_occupancy
_atom_site_site_symmetry_order
_atom_site_calc_flag
_atom_site_refinement_flags_posn
_atom_site_refinement_flags_adp
_atom_site_refinement_flags_occupancy
_atom_site_disorder_assembly
_atom_site_disorder_group
N1 N 0.6852(2) 0.68408(17) 0.62185(15) 0.0449(4) Uani 1 1 d . . . . .
N2 N 0.39589(18) 0.72071(14) 0.50440(12) 0.0296(3) Uani 1 1 d . . . . .
C1 C 0.5758(2) 0.68300(19) 0.50829(17) 0.0380(4) Uani 1 1 d . . . . .
H1 H 0.616931 0.658442 0.435380 0.046 Uiso 1 1 calc R U . . .
C2 C 0.3893(2) 0.74871(17) 0.63032(14) 0.0303(3) Uani 1 1 d . . . . .
C3 C 0.2496(3) 0.7921(2) 0.68978(16) 0.0398(4) Uani 1 1 d . . . . .
H3 H 0.129580 0.808350 0.643181 0.048 Uiso 1 1 calc R U . . .
C4 C 0.2963(3) 0.8102(2) 0.82049(18) 0.0520(5) Uani 1 1 d . . . . .
H4 H 0.205729 0.839656 0.862556 0.062 Uiso 1 1 calc R U . . .
C5 C 0.4754(3) 0.7855(2) 0.89139(18) 0.0570(6) Uani 1 1 d . . . . .
H5 H 0.501561 0.798429 0.979433 0.068 Uiso 1 1 calc R U . . .
C6 C 0.6127(3) 0.7426(2) 0.83366(18) 0.0503(5) Uani 1 1 d . . . . .
H6 H 0.731676 0.725812 0.881309 0.060 Uiso 1 1 calc R U . . .
C7 C 0.5706(2) 0.72453(18) 0.70125(17) 0.0371(4) Uani 1 1 d . . . . .
C8 C 0.2462(2) 0.73408(16) 0.38888(13) 0.0258(3) Uani 1 1 d . . . . .
C9 C 0.3134(2) 0.68554(18) 0.27022(15) 0.0342(4) Uani 1 1 d . . . . .
H9A H 0.441663 0.749527 0.272679 0.041 Uiso 1 1 calc R U . . .
H9B H 0.328760 0.581659 0.268393 0.041 Uiso 1 1 calc R U . . .
C10 C 0.1590(3) 0.69859(19) 0.15086(15) 0.0395(4) Uani 1 1 d . . . . .
H10 H 0.202793 0.666505 0.075611 0.047 Uiso 1 1 calc R U . . .
C11 C -0.0429(3) 0.5966(2) 0.14699(16) 0.0427(4) Uani 1 1 d . . . . .
H11A H -0.141077 0.603717 0.071048 0.051 Uiso 1 1 calc R U . . .
H11B H -0.030662 0.492007 0.144859 0.051 Uiso 1 1 calc R U . . .
C12 C 0.1398(3) 0.8631(2) 0.15298(16) 0.0429(4) Uani 1 1 d . . . . .
H12A H 0.267302 0.927337 0.154239 0.052 Uiso 1 1 calc R U . . .
H12B H 0.042751 0.872541 0.077289 0.052 Uiso 1 1 calc R U . . .
C13 C -0.1102(2) 0.64646(19) 0.26410(15) 0.0361(4) Uani 1 1 d . . . . .
H13 H -0.240197 0.582154 0.261373 0.043 Uiso 1 1 calc R U . . .
C14 C -0.1283(2) 0.8120(2) 0.26775(17) 0.0394(4) Uani 1 1 d . . . . .
H14A H -0.227981 0.821878 0.193540 0.047 Uiso 1 1 calc R U . . .
H14B H -0.170819 0.843778 0.342583 0.047 Uiso 1 1 calc R U . . .
C15 C 0.0732(2) 0.91292(18) 0.27044(16) 0.0356(4) Uani 1 1 d . . . . .
H15 H 0.060415 1.018482 0.271937 0.043 Uiso 1 1 calc R U . . .
C16 C 0.2270(2) 0.89925(17) 0.39012(15) 0.0305(3) Uani 1 1 d . . . . .
H16A H 0.185297 0.932617 0.464845 0.037 Uiso 1 1 calc R U . . .
H16B H 0.355479 0.963484 0.393345 0.037 Uiso 1 1 calc R U . . .
C17 C 0.0436(2) 0.63080(17) 0.38274(14) 0.0302(3) Uani 1 1 d . . . . .
H17A H 0.056647 0.526326 0.380212 0.036 Uiso 1 1 calc R U . . .
H17B H -0.000440 0.658751 0.457843 0.036 Uiso 1 1 calc R U . . .

loop_
_atom_site_aniso_label
_atom_site_aniso_U_11
_atom_site_aniso_U_22
_atom_site_aniso_U_33
_atom_site_aniso_U_23
_atom_site_aniso_U_13
_atom_site_aniso_U_12
N1 0.0337(8) 0.0437(9) 0.0550(10) 0.0094(7) 0.0020(7) 0.0130(6)
N2 0.0270(6) 0.0310(7) 0.0310(7) 0.0038(5) 0.0060(5) 0.0088(5)
C1 0.0308(8) 0.0376(9) 0.0471(10) 0.0047(7) 0.0093(7) 0.0123(7)
C2 0.0316(8) 0.0269(7) 0.0292(8) 0.0056(6) 0.0026(6) 0.0037(6)
C3 0.0417(9) 0.0467(10) 0.0309(8) 0.0049(7) 0.0069(7) 0.0126(8)
C4 0.0607(12) 0.0612(13) 0.0342(10) 0.0056(8) 0.0156(9) 0.0100(10)
C5 0.0689(14) 0.0621(13) 0.0291(9) 0.0120(9) -0.0005(9) 0.0011(10)
C6 0.0481(10) 0.0491(11) 0.0419(10) 0.0151(8) -0.0099(8) 0.0032(8)
C7 0.0349(8) 0.0291(8) 0.0416(9) 0.0087(7) -0.0009(7) 0.0041(6)
C8 0.0260(7) 0.0262(7) 0.0247(7) 0.0027(5) 0.0059(5) 0.0057(6)
C9 0.0367(8) 0.0336(8) 0.0349(8) 0.0020(6) 0.0154(7) 0.0083(7)
C10 0.0511(10) 0.0411(9) 0.0257(8) 0.0002(7) 0.0153(7) 0.0042(8)
C11 0.0514(10) 0.0378(9) 0.0289(8) -0.0018(7) 0.0016(7) -0.0009(8)
C12 0.0486(10) 0.0439(10) 0.0335(9) 0.0138(7) 0.0080(7) 0.0022(8)
C13 0.0285(8) 0.0382(9) 0.0340(8) 0.0041(7) 0.0033(6) -0.0047(6)
C14 0.0306(8) 0.0477(10) 0.0374(9) 0.0086(7) 0.0010(7) 0.0104(7)
C15 0.0393(9) 0.0283(8) 0.0374(9) 0.0084(6) 0.0041(7) 0.0079(6)
C16 0.0309(8) 0.0265(7) 0.0314(8) 0.0018(6) 0.0055(6) 0.0038(6)
C17 0.0315(8) 0.0299(8) 0.0281(8) 0.0049(6) 0.0086(6) 0.0026(6)

loop_
_atom_type_symbol
_atom_type_description
_atom_type_scat_dispersion_real
_atom_type_scat_dispersion_imag
_atom_type_scat_source
C C 0.0033 0.0016 'International Tables Vol C Tables 4.2.6.8 and 6.1.1.4'
H H 0.0000 0.0000 'International Tables Vol C Tables 4.2.6.8 and 6.1.1.4'
N N 0.0061 0.0033 'International Tables Vol C Tables 4.2.6.8 and 6.1.1.4'

loop_
_geom_angle_atom_site_label_1
_geom_angle_atom_site_label_2
_geom_angle_atom_site_label_3
_geom_angle
_geom_angle_site_symmetry_1
_geom_angle_site_symmetry_3
_geom_angle_publ_flag
C1 N1 C7 104.03(14) . . ?
C1 N2 C2 105.31(13) . . ?
C1 N2 C8 126.31(13) . . ?
C2 N2 C8 128.33(12) . . ?
N1 C1 N2 114.99(16) . . ?
N2 C2 C3 133.80(14) . . ?
N2 C2 C7 105.15(14) . . ?
C3 C2 C7 121.05(15) . . ?
C4 C3 C2 117.38(17) . . ?
C3 C4 C5 121.8(2) . . ?
C6 C5 C4 121.06(18) . . ?
C5 C6 C7 118.48(18) . . ?
N1 C7 C6 129.28(17) . . ?
N1 C7 C2 110.52(15) . . ?
C6 C7 C2 120.19(18) . . ?
N2 C8 C9 109.89(12) . . ?
N2 C8 C16 109.76(11) . . ?
C9 C8 C16 108.32(12) . . ?
N2 C8 C17 109.97(12) . . ?
C9 C8 C17 108.53(12) . . ?
C16 C8 C17 110.36(12) . . ?
C10 C9 C8 110.06(13) . . ?
C12 C10 C9 109.26(13) . . ?
C12 C10 C11 109.92(15) . . ?
C9 C10 C11 109.45(14) . . ?
C13 C11 C10 109.29(13) . . ?
C15 C12 C10 109.27(13) . . ?
C11 C13 C17 109.11(14) . . ?
C11 C13 C14 109.77(14) . . ?
C17 C13 C14 109.54(13) . . ?
C15 C14 C13 109.81(13) . . ?
C12 C15 C14 109.68(14) . . ?
C12 C15 C16 109.91(14) . . ?
C14 C15 C16 108.91(13) . . ?
C15 C16 C8 109.66(12) . . ?
C13 C17 C8 109.61(12) . . ?

loop_
_geom_bond_atom_site_label_1
_geom_bond_atom_site_label_2
_geom_bond_distance
_geom_bond_site_symmetry_2
_geom_bond_publ_flag
N1 C1 1.304(2) . ?
N1 C7 1.383(2) . ?
N2 C1 1.368(2) . ?
N2 C2 1.3891(19) . ?
N2 C8 1.4837(18) . ?
C2 C3 1.392(2) . ?
C2 C7 1.405(2) . ?
C3 C4 1.379(2) . ?
C4 C5 1.395(3) . ?
C5 C6 1.364(3) . ?
C6 C7 1.398(3) . ?
C8 C9 1.533(2) . ?
C8 C16 1.532(2) . ?
C8 C17 1.534(2) . ?
C9 C10 1.530(2) . ?
C10 C12 1.526(3) . ?
C10 C11 1.531(2) . ?
C11 C13 1.522(2) . ?
C12 C15 1.522(2) . ?
C13 C17 1.530(2) . ?
C13 C14 1.532(2) . ?
C14 C15 1.528(2) . ?
C15 C16 1.532(2) . ?
